data_1532390
loop_
_publ_author_name
'Yanagida, R.Y.'
'Seff, K.'

_publ_section_title
;
 The Crystal Structure of an Ammonia Sorption Complex of Zeolite 4A
;
_journal_name_full 'Journal of Physical Chemistry'
_journal_page_first 2597
_journal_page_last 2601
_journal_volume 76
_journal_year 1972
_chemical_formula_sum 'Al11 H96 N32 Na11 O48 Si13'
_chemical_name_systematic 'Na11 Al11 Si13 O48 (N H3)32'
_space_group_IT_number 221
_symmetry_space_group_name_Hall '-P 4 2 3'
_symmetry_space_group_name_H-M 'P m -3 m'
_cell_angle_alpha 90
_cell_angle_beta 90
_cell_angle_gamma 90
_cell_formula_units_Z 1
_cell_length_a 12.29
_cell_length_b 12.29
_cell_length_c 12.29
_cell_volume 1856.332
_citation_journal_id_ASTM JPCHAX
_cod_data_source_file Yanagida_JPCHAX_1972_160.cif
_cod_data_source_block H96Al11N32Na11O48Si13
_cod_original_formula_sum 'H96 Al11 N32 Na11 O48 Si13'
_cod_database_code 1532390

loop_
_symmetry_equiv_pos_as_xyz
x,y,z
-y,x,z
-x,-y,z
y,-x,z
x,-y,-z
y,x,-z
-x,y,-z
-y,-x,-z
z,x,y
-x,z,y
-z,-x,y
x,-z,y
z,-x,-y
x,z,-y
-z,x,-y
-x,-z,-y
y,z,x
y,-z,-x
z,y,-x
-y,z,-x
-z,-y,-x
-y,-z,x
z,-y,x
-z,y,x
-x,-y,-z
y,-x,-z
x,y,-z
-y,x,-z
-x,y,z
-y,-x,z
x,-y,z
y,x,z
-z,-x,-y
x,-z,-y
z,x,-y
-x,z,-y
-z,x,y
-x,-z,y
z,-x,y
x,z,y
-y,-z,-x
-y,z,x
-z,-y,x
y,-z,x
z,y,x
y,z,-x
-z,y,-x
z,-y,-x

loop_
_atom_site_label
_atom_site_type_symbol
_atom_site_fract_x
_atom_site_fract_y
_atom_site_fract_z
_atom_site_occupancy
_atom_site_U_iso_or_equiv
O3 O-2 0.113 0.113 0.338 1 0.0
O2 O-2 0 0.294 0.294 1 0.0
N2 N-3 0 0 0.147 0.67 0.0
Si1 Si+4 0 0.182 0.372 0.5417 0.0
N3 N-3 0.32 0.32 0.32 1 0.0
Na2 Na+1 0.056 0.445 0.445 0.125 0.0
Al1 Al+3 0 0.182 0.372 0.4583 0.0
N1 N-3 0.102 0.102 0.102 1 0.0
O1 O-2 0 0.222 0.5 1 0.0
N4 N-3 0.233 0.294 0.5 0.5 0.0
Na1 Na+1 0.217 0.217 0.217 1 0.0
